data_1501504
loop_
_publ_author_name
'Singh, Akhilesh Kumar'
'Pandey, Dhananjai'
'Zaharko, Oksana'

_publ_section_title
;
 Powder neutron diffraction study of phase transitions in and a phase
 diagram of (1-x)[Pb(Mg1/3Nb2/3)O3]-xPbTiO3
;
_journal_name_full
;
Physical Review B
;
_journal_page_first 1
_journal_page_last 18
_journal_paper_doi 10.1103/PhysRev.74.1
_journal_volume 74
_journal_year 2006
_chemical_formula_structural '[Pb(Mg1/3Nb2/3)O3]0.75-[PbTiO3]0.25'
_chemical_formula_sum 'Mg0.25 Nb0.5 O3 Pb Ti0.25'
_space_group_IT_number 8
_symmetry_cell_setting monoclinic
_symmetry_space_group_name_Hall 'C -2y'
_symmetry_space_group_name_H-M 'C 1 m 1'
_cell_angle_alpha 90
_cell_angle_beta 90.135(8)
_cell_angle_gamma 90
_cell_formula_units_Z 2
_cell_length_a 5.6987(5)
_cell_length_b 5.687(6)
_cell_length_c 4.0211(4)
_cell_volume 130.32(14)
_diffrn_ambient_temperature 300
_journal_article_reference 024101
_journal_pages_number 18
_cod_data_source_file PMN0_25PT_Cm_DC33.cif
_cod_data_source_block chateigner_
_cod_original_formula_sum 'Pb1 Mg0.25 Nb0.5 Ti0.25 O3'
_cod_database_code 1501504

loop_
_symmetry_equiv_pos_as_xyz
'x, -y, z'
'x, y, z'
'x+1/2, -y+1/2, z'
'x+1/2, y+1/2, z'

loop_
_atom_site_aniso_label
_atom_site_aniso_type_symbol
_atom_site_aniso_B_11
_atom_site_aniso_B_22
_atom_site_aniso_B_33
_atom_site_aniso_B_12
_atom_site_aniso_B_13
_atom_site_aniso_B_23
Pb1 Pb2+ 0.014(1) 0.032(2) 0.036(4) 0. 0.011(1) 0.

loop_
_atom_site_label
_atom_site_type_symbol
_atom_site_symmetry_multiplicity
_atom_site_Wyckoff_symbol
_atom_site_fract_x
_atom_site_fract_y
_atom_site_fract_z
_atom_site_occupancy
_atom_site_attached_hydrogens
_atom_site_B_iso_or_equiv
Pb1 Pb2+ 2 a 0. 0. 0. 1. 0 0
Ti1 Ti4+ 2 a 0.522(1) 0. 0.465(4) 0.25 0 0.41(4)
Nb1 Nb5+ 2 a 0.522(1) 0. 0.465(4) 0.5 0 0.41(4)
Mg1 Mg2+ 2 a 0.522(1) 0. 0.465(4) 0.25 0 0.41(4)
O1 O2- 2 a 0.552(1) 0. -0.030(4) 1. 0 1.16(9)
O2 O2- 4 b 0.265(2) 0.252(1) 0.492(4) 1. 0 1.28(5)

loop_
_atom_type_symbol
_atom_type_oxidation_number
Mg2+ 2
Nb5+ 5
O2- -2
Pb2+ 2
Ti4+ 4
